data_4320347
loop_
_publ_author_name
'Shi-Hao Luo'
'Yau-Chen Jiang'
'Sue-Lein Wang'
'Hsien-Ming Kao'
'Kwang-Hwa Lii'

_publ_contact_author
;
Kwang-Hwa Lii,
Department of Chemistry,
National Central University,
Chungli, Taiwan 320
;
_publ_contact_author_email liikh@cc.ncu.edu.tw
_publ_section_title
;
 Synthesis and Characterization of Fluorinated Metal Arsenates with a
 Layer Structure: (C4H12N2)1.5[M3F5(HAsO4)2(AsO4)] (M = Fe, Ga)
;
_journal_name_full 'Inorganic Chemistry'
_journal_page_first 5381
_journal_page_last 5384
_journal_paper_doi 10.1021/ic010150q
_journal_volume 40
_journal_year 2001
_chemical_formula_moiety (C4H12N2)1.5[Ga3F5(HAsO4)2(AsO4)]
_chemical_formula_sum 'C6 H20 As3 F5 Ga3 N3 O12'
_chemical_formula_weight 855.17
_chemical_name_systematic
;
  ?
;
_space_group_IT_number 14
_symmetry_cell_setting monoclinic
_symmetry_space_group_name_Hall '-P 2ybc'
_symmetry_space_group_name_H-M 'P 1 21/c 1'
_atom_sites_solution_hydrogens geom
_atom_sites_solution_primary direct
_atom_sites_solution_secondary difmap
_audit_creation_method SHELXL-97
_cell_angle_alpha 90.00
_cell_angle_beta 95.318(2)
_cell_angle_gamma 90.00
_cell_formula_units_Z 4
_cell_length_a 8.3982(11)
_cell_length_b 21.730(3)
_cell_length_c 10.6790(13)
_cell_measurement_temperature 294(2)
_cell_volume 1940.5(4)
_computing_molecular_graphics ATOMS
_computing_structure_refinement 'SHELXL-97 (Sheldrick, 1997)'
_computing_structure_solution 'SHELXS-97 (Sheldrick, 1990)'
_diffrn_ambient_temperature 294(2)
_diffrn_measured_fraction_theta_full 0.902
_diffrn_measured_fraction_theta_max 0.902
_diffrn_measurement_device_type 'Siemens Smart CCD'
_diffrn_radiation_monochromator graphite
_diffrn_radiation_source 'fine-focus sealed tube'
_diffrn_radiation_type MoK\a
_diffrn_radiation_wavelength 0.71073
_diffrn_reflns_av_R_equivalents 0.0328
_diffrn_reflns_av_sigmaI/netI 0.0363
_diffrn_reflns_limit_h_max 10
_diffrn_reflns_limit_h_min -9
_diffrn_reflns_limit_k_max 27
_diffrn_reflns_limit_k_min -25
_diffrn_reflns_limit_l_max 13
_diffrn_reflns_limit_l_min -14
_diffrn_reflns_number 11697
_diffrn_reflns_theta_full 28.23
_diffrn_reflns_theta_max 28.23
_diffrn_reflns_theta_min 1.87
_exptl_absorpt_coefficient_mu 9.327
_exptl_absorpt_correction_T_max 0.951
_exptl_absorpt_correction_T_min 0.599
_exptl_absorpt_correction_type empirical
_exptl_crystal_colour colorless
_exptl_crystal_density_diffrn 2.927
_exptl_crystal_density_method 'not measured'
_exptl_crystal_description column
_exptl_crystal_F_000 1640
_exptl_crystal_size_max 0.35
_exptl_crystal_size_mid 0.15
_exptl_crystal_size_min 0.15
_refine_diff_density_max 1.145
_refine_diff_density_min -1.455
_refine_diff_density_rms 0.151
_refine_ls_extinction_coef 0.00002(5)
_refine_ls_extinction_expression Fc^*^=kFc[1+0.001xFc^2^\l^3^/sin(2\q)]^-1/4^
_refine_ls_extinction_method SHELXL
_refine_ls_goodness_of_fit_ref 1.084
_refine_ls_hydrogen_treatment mixed
_refine_ls_matrix_type full
_refine_ls_number_parameters 290
_refine_ls_number_reflns 4325
_refine_ls_number_restraints 0
_refine_ls_restrained_S_all 1.084
_refine_ls_R_factor_all 0.0393
_refine_ls_R_factor_gt 0.0303
_refine_ls_shift/su_max 0.001
_refine_ls_shift/su_mean 0.000
_refine_ls_structure_factor_coef Fsqd
_refine_ls_weighting_details 'calc w=1/[\s^2^(Fo^2^)+(0.0309P)^2^+6.5604P] where P=(Fo^2^+2Fc^2^)/3'
_refine_ls_weighting_scheme calc
_refine_ls_wR_factor_gt 0.0765
_refine_ls_wR_factor_ref 0.0791
_reflns_number_gt 3631
_reflns_number_total 4325
_reflns_threshold_expression >2sigma(I)
_cod_data_source_file ic010150q_2.cif
_cod_data_source_block gaaso_2
_cod_database_code 4320347

loop_
_symmetry_equiv_pos_as_xyz
'x, y, z'
'-x, y+1/2, -z+1/2'
'-x, -y, -z'
'x, -y-1/2, z-1/2'

loop_
_atom_site_label
_atom_site_type_symbol
_atom_site_fract_x
_atom_site_fract_y
_atom_site_fract_z
_atom_site_U_iso_or_equiv
_atom_site_adp_type
_atom_site_occupancy
_atom_site_symmetry_multiplicity
_atom_site_calc_flag
_atom_site_refinement_flags
_atom_site_disorder_assembly
_atom_site_disorder_group
As1 As 0.05571(6) 0.38928(2) 0.32360(5) 0.01893(13) Uani 1 1 d . . .
As2 As -0.22198(6) 0.30268(2) 0.56032(4) 0.01244(11) Uani 1 1 d . . .
As3 As 0.06685(6) 0.40549(2) 0.82905(4) 0.01208(11) Uani 1 1 d . . .
Ga1 Ga 0.14767(6) 0.33138(2) 0.58670(5) 0.01280(12) Uani 1 1 d . . .
Ga2 Ga -0.06011(6) 0.24224(2) 0.32744(5) 0.01276(12) Uani 1 1 d . . .
Ga3 Ga 0.13893(6) 0.47645(2) 0.09103(5) 0.01292(12) Uani 1 1 d . . .
F1 F 0.3597(3) 0.30307(13) 0.6091(3) 0.0192(6) Uani 1 1 d . . .
F2 F 0.1004(3) 0.26749(12) 0.7079(3) 0.0188(6) Uani 1 1 d . . .
F3 F 0.1109(3) 0.26114(13) 0.4617(3) 0.0198(6) Uani 1 1 d . . .
F4 F 0.0896(3) 0.54228(12) -0.0357(2) 0.0155(6) Uani 1 1 d . . .
F5 F 0.3434(3) 0.50607(14) 0.1235(3) 0.0266(7) Uani 1 1 d . . .
O1 O 0.1948(4) 0.38193(16) 0.4489(3) 0.0206(8) Uani 1 1 d . . .
O2 O 0.1621(4) 0.40991(15) 0.2067(3) 0.0194(7) Uani 1 1 d . . .
O3 O -0.0654(4) 0.32998(15) 0.2856(3) 0.0192(8) Uani 1 1 d . . .
O4 O -0.0687(5) 0.45053(16) 0.3528(4) 0.0288(9) Uani 1 1 d . . .
O5 O -0.2124(4) 0.24752(15) 0.4523(3) 0.0192(7) Uani 1 1 d . . .
O6 O -0.0758(4) 0.35443(14) 0.5601(3) 0.0152(7) Uani 1 1 d . . .
O7 O -0.3930(4) 0.34355(16) 0.5193(4) 0.0265(9) Uani 1 1 d . . .
O8 O -0.2384(4) 0.27052(16) 0.7001(3) 0.0187(7) Uani 1 1 d . . .
O9 O 0.1871(4) 0.39295(14) 0.7142(3) 0.0166(7) Uani 1 1 d . . .
O10 O -0.0533(4) 0.46650(14) 0.7884(3) 0.0152(7) Uani 1 1 d . . .
O11 O 0.1937(4) 0.42411(15) 0.9559(3) 0.0159(7) Uani 1 1 d . . .
O12 O -0.0433(4) 0.34527(15) 0.8640(3) 0.0183(7) Uani 1 1 d . . .
N1 N 0.3598(5) 0.32263(19) 1.0478(4) 0.0234(10) Uani 1 1 d . . .
N2 N 0.6635(5) 0.3700(2) 0.9972(5) 0.0311(11) Uani 1 1 d . . .
N3 N 0.3318(7) 0.5074(3) 0.5039(8) 0.071(2) Uani 1 1 d . . .
C1 C 0.4284(7) 0.3088(2) 0.9273(5) 0.0247(12) Uani 1 1 d . . .
C2 C 0.4841(7) 0.3351(3) 1.1527(6) 0.0294(13) Uani 1 1 d . . .
C3 C 0.5376(7) 0.3593(3) 0.8922(6) 0.0318(13) Uani 1 1 d . . .
C4 C 0.5955(7) 0.3852(3) 1.1161(6) 0.0343(14) Uani 1 1 d . . .
C5 C 0.5570(11) 0.4869(4) 0.3811(7) 0.056(2) Uani 1 1 d . . .
C6 C 0.4096(12) 0.5226(3) 0.3927(7) 0.062(3) Uani 1 1 d . . .
H1 H -0.0396 0.4841 0.3024 0.050 Uiso 1 1 d . . .
H2 H -0.4951 0.3270 0.5417 0.050 Uiso 1 1 d . . .
H3 H 0.2902 0.3517 1.0406 0.050 Uiso 1 1 d . . .
H4 H 0.2945 0.2864 1.0528 0.050 Uiso 1 1 d . . .
H5 H 0.7384 0.3397 1.0100 0.050 Uiso 1 1 d . . .
H6 H 0.7039 0.4101 0.9589 0.050 Uiso 1 1 d . . .
H7 H 0.2883 0.4562 0.5022 0.050 Uiso 1 1 d . . .
H8 H 0.2233 0.5274 0.5600 0.050 Uiso 1 1 d . . .
H9 H 0.4839 0.2707 0.9407 0.050 Uiso 1 1 d . . .
H10 H 0.3463 0.3032 0.8583 0.050 Uiso 1 1 d . . .
H11 H 0.4363 0.3486 1.2338 0.050 Uiso 1 1 d . . .
H12 H 0.5377 0.3005 1.1646 0.050 Uiso 1 1 d . . .
H13 H 0.4941 0.3943 0.8773 0.050 Uiso 1 1 d . . .
H14 H 0.5877 0.3514 0.8161 0.050 Uiso 1 1 d . . .
H15 H 0.6813 0.3899 1.1966 0.050 Uiso 1 1 d . . .
H16 H 0.5395 0.4283 1.1079 0.050 Uiso 1 1 d . . .
H17 H 0.5364 0.4388 0.3798 0.050 Uiso 1 1 d . . .
H18 H 0.6201 0.4899 0.3074 0.050 Uiso 1 1 d . . .
H19 H 0.3261 0.5085 0.3304 0.050 Uiso 1 1 d . . .
H20 H 0.4294 0.5681 0.3966 0.050 Uiso 1 1 d . . .

loop_
_atom_site_aniso_label
_atom_site_aniso_U_11
_atom_site_aniso_U_22
_atom_site_aniso_U_33
_atom_site_aniso_U_23
_atom_site_aniso_U_13
_atom_site_aniso_U_12
As1 0.0210(3) 0.0168(3) 0.0189(3) 0.0010(2) 0.0018(2) 0.0012(2)
As2 0.0119(2) 0.0120(2) 0.0133(2) -0.00032(18) 0.00045(17) 0.00049(18)
As3 0.0148(2) 0.0092(2) 0.0122(2) -0.00096(17) 0.00084(18) 0.00130(17)
Ga1 0.0122(3) 0.0131(3) 0.0131(3) -0.00111(19) 0.00075(19) 0.00092(19)
Ga2 0.0149(3) 0.0110(2) 0.0123(3) -0.00095(19) 0.00096(19) -0.00010(19)
Ga3 0.0137(3) 0.0108(2) 0.0137(3) -0.00105(19) -0.0011(2) 0.00111(19)
F1 0.0123(14) 0.0219(14) 0.0234(15) -0.0005(12) 0.0025(11) 0.0039(11)
F2 0.0211(15) 0.0161(14) 0.0201(15) 0.0027(11) 0.0061(12) 0.0010(11)
F3 0.0208(15) 0.0210(14) 0.0169(14) -0.0051(11) -0.0034(11) 0.0048(12)
F4 0.0162(14) 0.0126(13) 0.0174(14) 0.0005(11) 0.0010(11) -0.0008(11)
F5 0.0156(15) 0.0258(16) 0.0377(18) -0.0064(14) -0.0021(13) -0.0026(12)
O1 0.0190(18) 0.0279(19) 0.0149(17) 0.0070(15) 0.0008(14) -0.0010(15)
O2 0.0250(19) 0.0197(17) 0.0140(17) 0.0056(14) 0.0053(14) 0.0076(15)
O3 0.0209(18) 0.0116(16) 0.0244(19) 0.0023(14) -0.0018(15) -0.0010(13)
O4 0.033(2) 0.0183(19) 0.036(2) 0.0059(17) 0.0115(18) 0.0063(16)
O5 0.0241(19) 0.0173(17) 0.0175(18) -0.0052(14) 0.0081(15) -0.0062(14)
O6 0.0117(16) 0.0129(16) 0.0208(18) -0.0006(13) 0.0011(13) -0.0012(13)
O7 0.0140(18) 0.0206(18) 0.044(2) 0.0110(17) 0.0006(16) 0.0039(15)
O8 0.0171(18) 0.0246(18) 0.0144(17) 0.0051(14) 0.0007(13) -0.0031(14)
O9 0.0172(17) 0.0171(17) 0.0158(17) -0.0033(13) 0.0029(14) -0.0012(13)
O10 0.0201(18) 0.0095(15) 0.0155(17) -0.0001(12) -0.0001(14) 0.0055(13)
O11 0.0173(17) 0.0166(16) 0.0131(16) -0.0036(13) -0.0025(13) 0.0032(13)
O12 0.028(2) 0.0117(16) 0.0166(17) -0.0016(13) 0.0078(14) -0.0024(14)
N1 0.017(2) 0.015(2) 0.038(3) 0.0026(19) -0.0014(19) 0.0000(17)
N2 0.018(2) 0.019(2) 0.058(3) -0.008(2) 0.013(2) -0.0039(18)
N3 0.032(3) 0.064(4) 0.117(7) -0.040(5) 0.006(4) -0.003(3)
C1 0.026(3) 0.017(3) 0.030(3) -0.003(2) -0.004(2) 0.001(2)
C2 0.026(3) 0.031(3) 0.030(3) -0.002(2) -0.006(2) 0.010(2)
C3 0.037(3) 0.021(3) 0.039(3) 0.005(2) 0.010(3) 0.002(2)
C4 0.022(3) 0.032(3) 0.048(4) -0.018(3) -0.004(3) 0.001(2)
C5 0.084(6) 0.054(5) 0.034(4) -0.005(3) 0.022(4) 0.002(4)
C6 0.106(7) 0.042(4) 0.030(4) -0.007(3) -0.031(4) 0.018(4)

loop_
_atom_type_symbol
_atom_type_description
_atom_type_scat_dispersion_real
_atom_type_scat_dispersion_imag
_atom_type_scat_source
C C 0.0033 0.0016 'International Tables Vol C Tables 4.2.6.8 and 6.1.1.4'
H H 0.0000 0.0000 'International Tables Vol C Tables 4.2.6.8 and 6.1.1.4'
N N 0.0061 0.0033 'International Tables Vol C Tables 4.2.6.8 and 6.1.1.4'
O O 0.0106 0.0060 'International Tables Vol C Tables 4.2.6.8 and 6.1.1.4'
F F 0.0171 0.0103 'International Tables Vol C Tables 4.2.6.8 and 6.1.1.4'
Ga Ga 0.2307 1.6083 'International Tables Vol C Tables 4.2.6.8 and 6.1.1.4'
As As 0.0499 2.0058 'International Tables Vol C Tables 4.2.6.8 and 6.1.1.4'

loop_
_geom_angle_atom_site_label_1
_geom_angle_atom_site_label_2
_geom_angle_atom_site_label_3
_geom_angle
_geom_angle_site_symmetry_1
_geom_angle_site_symmetry_3
_geom_angle_publ_flag
O2 As1 O3 112.55(18) . . ?
O2 As1 O1 103.80(17) . . ?
O3 As1 O1 118.55(17) . . ?
O2 As1 O4 107.57(17) . . ?
O3 As1 O4 105.78(18) . . ?
O1 As1 O4 108.15(18) . . ?
O6 As2 O8 114.01(16) . . ?
O6 As2 O5 113.64(16) . . ?
O8 As2 O5 109.32(17) . . ?
O6 As2 O7 104.52(16) . . ?
O8 As2 O7 108.06(18) . . ?
O5 As2 O7 106.80(19) . . ?
O12 As3 O9 114.83(16) . . ?
O12 As3 O11 109.26(17) . . ?
O9 As3 O11 104.27(16) . . ?
O12 As3 O10 109.96(17) . . ?
O9 As3 O10 108.85(16) . . ?
O11 As3 O10 109.45(15) . . ?
F1 Ga1 O1 91.42(14) . . ?
F1 Ga1 O9 92.24(13) . . ?
O1 Ga1 O9 96.41(15) . . ?
F1 Ga1 O6 175.75(13) . . ?
O1 Ga1 O6 90.33(14) . . ?
O9 Ga1 O6 91.42(14) . . ?
F1 Ga1 F2 86.08(12) . . ?
O1 Ga1 F2 170.06(14) . . ?
O9 Ga1 F2 93.30(13) . . ?
O6 Ga1 F2 91.54(13) . . ?
F1 Ga1 F3 85.54(12) . . ?
O1 Ga1 F3 87.44(14) . . ?
O9 Ga1 F3 175.61(13) . . ?
O6 Ga1 F3 90.67(12) . . ?
F2 Ga1 F3 82.77(12) . . ?
O5 Ga2 O12 87.70(14) . 4_565 ?
O5 Ga2 O8 88.59(15) . 4_565 ?
O12 Ga2 O8 92.16(15) 4_565 4_565 ?
O5 Ga2 F2 176.23(13) . 4_565 ?
O12 Ga2 F2 89.07(13) 4_565 4_565 ?
O8 Ga2 F2 93.47(13) 4_565 4_565 ?
O5 Ga2 O3 95.57(15) . . ?
O12 Ga2 O3 176.61(15) 4_565 . ?
O8 Ga2 O3 88.82(14) 4_565 . ?
F2 Ga2 O3 87.63(14) 4_565 . ?
O5 Ga2 F3 88.27(14) . . ?
O12 Ga2 F3 91.34(13) 4_565 . ?
O8 Ga2 F3 175.20(13) 4_565 . ?
F2 Ga2 F3 89.86(12) 4_565 . ?
O3 Ga2 F3 87.87(13) . . ?
F5 Ga3 O2 96.12(15) . . ?
F5 Ga3 O11 93.68(14) . 1_554 ?
O2 Ga3 O11 91.16(14) . 1_554 ?
F5 Ga3 O10 92.72(14) . 3_566 ?
O2 Ga3 O10 94.34(14) . 3_566 ?
O11 Ga3 O10 171.07(13) 1_554 3_566 ?
F5 Ga3 F4 90.48(13) . . ?
O2 Ga3 F4 173.38(14) . . ?
O11 Ga3 F4 87.96(13) 1_554 . ?
O10 Ga3 F4 85.76(12) 3_566 . ?
F5 Ga3 F4 169.54(12) . 3_565 ?
O2 Ga3 F4 94.30(13) . 3_565 ?
O11 Ga3 F4 87.00(12) 1_554 3_565 ?
O10 Ga3 F4 85.58(12) 3_566 3_565 ?
F4 Ga3 F4 79.11(12) . 3_565 ?
Ga2 F2 Ga1 134.57(15) 4_566 . ?
Ga2 F3 Ga1 133.53(14) . . ?
Ga3 F4 Ga3 100.90(12) . 3_565 ?
As1 O1 Ga1 118.99(19) . . ?
As1 O2 Ga3 131.6(2) . . ?
As1 O3 Ga2 134.1(2) . . ?
As1 O4 H1 107.2 . . ?
As2 O5 Ga2 126.57(19) . . ?
As2 O6 Ga1 121.97(18) . . ?
As2 O7 H2 118.7 . . ?
As2 O8 Ga2 124.31(19) . 4_566 ?
As3 O9 Ga1 123.76(19) . . ?
As3 O10 Ga3 124.64(18) . 3_566 ?
As3 O11 Ga3 124.35(18) . 1_556 ?
As3 O12 Ga2 139.1(2) . 4_566 ?
C2 N1 C1 112.9(4) . . ?
C2 N1 H3 111.0 . . ?
C1 N1 H3 112.7 . . ?
C2 N1 H4 118.1 . . ?
C1 N1 H4 98.7 . . ?
H3 N1 H4 102.7 . . ?
C4 N2 C3 112.3(4) . . ?
C4 N2 H5 110.4 . . ?
C3 N2 H5 115.5 . . ?
C4 N2 H6 108.6 . . ?
C3 N2 H6 94.0 . . ?
H5 N2 H6 114.9 . . ?
C6 N3 C5 111.4(6) . 3_666 ?
C6 N3 H7 111.7 . . ?
C5 N3 H7 105.3 3_666 . ?
C6 N3 H8 137.7 . . ?
C5 N3 H8 90.3 3_666 . ?
H7 N3 H8 95.8 . . ?
N1 C1 C3 111.3(4) . . ?
N1 C1 H9 105.6 . . ?
C3 C1 H9 111.7 . . ?
N1 C1 H10 112.2 . . ?
C3 C1 H10 108.0 . . ?
H9 C1 H10 108.0 . . ?
N1 C2 C4 110.2(5) . . ?
N1 C2 H11 112.6 . . ?
C4 C2 H11 108.1 . . ?
N1 C2 H12 105.6 . . ?
C4 C2 H12 109.5 . . ?
H11 C2 H12 110.9 . . ?
N2 C3 C1 109.6(5) . . ?
N2 C3 H13 105.2 . . ?
C1 C3 H13 116.0 . . ?
N2 C3 H14 109.2 . . ?
C1 C3 H14 113.9 . . ?
H13 C3 H14 102.4 . . ?
N2 C4 C2 111.0(5) . . ?
N2 C4 H15 115.1 . . ?
C2 C4 H15 104.3 . . ?
N2 C4 H16 109.5 . . ?
C2 C4 H16 112.5 . . ?
H15 C4 H16 104.2 . . ?
C6 C5 N3 110.9(6) . 3_666 ?
C6 C5 H17 112.5 . . ?
N3 C5 H17 100.5 3_666 . ?
C6 C5 H18 123.2 . . ?
N3 C5 H18 108.2 3_666 . ?
H17 C5 H18 98.8 . . ?
N3 C6 C5 113.3(6) . . ?
N3 C6 H19 97.9 . . ?
C5 C6 H19 109.5 . . ?
N3 C6 H20 106.1 . . ?
C5 C6 H20 112.6 . . ?
H19 C6 H20 116.5 . . ?

loop_
_geom_bond_atom_site_label_1
_geom_bond_atom_site_label_2
_geom_bond_distance
_geom_bond_site_symmetry_2
_geom_bond_publ_flag
As1 O2 1.663(3) . ?
As1 O3 1.668(3) . ?
As1 O1 1.700(3) . ?
As1 O4 1.738(4) . ?
As2 O6 1.665(3) . ?
As2 O8 1.665(3) . ?
As2 O5 1.671(3) . ?
As2 O7 1.711(3) . ?
As3 O12 1.665(3) . ?
As3 O9 1.682(3) . ?
As3 O11 1.693(3) . ?
As3 O10 1.698(3) . ?
Ga1 F1 1.878(3) . ?
Ga1 O1 1.907(3) . ?
Ga1 O9 1.916(3) . ?
Ga1 O6 1.938(3) . ?
Ga1 F2 1.963(3) . ?
Ga1 F3 2.033(3) . ?
Ga2 O5 1.935(3) . ?
Ga2 O12 1.944(3) 4_565 ?
Ga2 O8 1.947(3) 4_565 ?
Ga2 F2 1.952(3) 4_565 ?
Ga2 O3 1.958(3) . ?
Ga2 F3 1.976(3) . ?
Ga3 F5 1.836(3) . ?
Ga3 O2 1.900(3) . ?
Ga3 O11 1.926(3) 1_554 ?
Ga3 O10 1.970(3) 3_566 ?
Ga3 F4 1.986(3) . ?
Ga3 F4 1.997(3) 3_565 ?
F2 Ga2 1.952(3) 4_566 ?
F4 Ga3 1.997(3) 3_565 ?
O4 H1 0.9516 . ?
O7 H2 0.9797 . ?
O8 Ga2 1.947(3) 4_566 ?
O10 Ga3 1.970(3) 3_566 ?
O11 Ga3 1.926(3) 1_556 ?
O12 Ga2 1.944(3) 4_566 ?
N1 C2 1.484(7) . ?
N1 C1 1.488(7) . ?
N1 H3 0.8595 . ?
N1 H4 0.9640 . ?
N2 C4 1.478(8) . ?
N2 C3 1.487(8) . ?
N2 H5 0.9126 . ?
N2 H6 1.0325 . ?
N3 C6 1.446(11) . ?
N3 C5 1.478(10) 3_666 ?
N3 H7 1.1704 . ?
N3 H8 1.2163 . ?
C1 C3 1.500(8) . ?
C1 H9 0.9537 . ?
C1 H10 0.9689 . ?
C2 C4 1.511(9) . ?
C2 H11 1.0303 . ?
C2 H12 0.8787 . ?
C3 H13 0.8529 . ?
C3 H14 0.9642 . ?
C4 H15 1.0741 . ?
C4 H16 1.0469 . ?
C5 C6 1.476(12) . ?
C5 N3 1.478(10) 3_666 ?
C5 H17 1.0604 . ?
C5 H18 0.9903 . ?
C6 H19 0.9711 . ?
C6 H20 1.0018 . ?
